data_7206446
loop_
_publ_author_name
'Cheng, Chuang'
'Jiang, Bo'
'Tu, Shu-Jiang'
'Li, Guigen'

_publ_section_title
;
 [4+2+1] Domino cyclization in water for chemo- and regioselective
 synthesis of spiro-substituted benzo[b]furo[3,4-e][1,4]diazepine
 derivatives
;
_journal_issue 8
_journal_name_full 'Green Chemistry'
_journal_page_first 2107
_journal_paper_doi 10.1039/c1gc15183e
_journal_volume 13
_journal_year 2011
_chemical_formula_sum 'C15 H7 Cl N2 O'
_chemical_formula_weight 266.68
_chemical_name_systematic
;
?
;
_space_group_IT_number 14
_symmetry_cell_setting monoclinic
_symmetry_space_group_name_Hall '-P 2ybc'
_symmetry_space_group_name_H-M 'P 1 21/c 1'
_atom_sites_solution_hydrogens geom
_atom_sites_solution_primary direct
_atom_sites_solution_secondary difmap
_audit_creation_method SHELXL-97
_cell_angle_alpha 90.00
_cell_angle_beta 117.940(2)
_cell_angle_gamma 90.00
_cell_formula_units_Z 4
_cell_length_a 13.4701(15)
_cell_length_b 3.8350(5)
_cell_length_c 25.500(2)
_cell_measurement_reflns_used 615
_cell_measurement_temperature 298(2)
_cell_measurement_theta_max 26.329
_cell_measurement_theta_min 3.019
_cell_volume 1163.7(2)
_computing_cell_refinement 'Bruker SMART'
_computing_data_collection 'Bruker SMART'
_computing_data_reduction 'Bruker SHELXTL'
_computing_molecular_graphics 'Bruker SHELXTL'
_computing_publication_material 'Bruker SHELXTL'
_computing_structure_refinement 'SHELXL-97 (Sheldrick, 1997)'
_computing_structure_solution 'SHELXS-97 (Sheldrick, 1990)'
_diffrn_ambient_temperature 298(2)
_diffrn_measured_fraction_theta_full 0.975
_diffrn_measured_fraction_theta_max 0.975
_diffrn_measurement_device_type 'CCD area detector'
_diffrn_measurement_method 'phi and omega scans'
_diffrn_radiation_monochromator graphite
_diffrn_radiation_source 'fine-focus sealed tube'
_diffrn_radiation_type MoK\a
_diffrn_radiation_wavelength 0.71073
_diffrn_reflns_av_R_equivalents 0.0988
_diffrn_reflns_av_sigmaI/netI 0.1136
_diffrn_reflns_limit_h_max 15
_diffrn_reflns_limit_h_min -16
_diffrn_reflns_limit_k_max 4
_diffrn_reflns_limit_k_min -4
_diffrn_reflns_limit_l_max 26
_diffrn_reflns_limit_l_min -30
_diffrn_reflns_number 5292
_diffrn_reflns_theta_full 25.01
_diffrn_reflns_theta_max 25.01
_diffrn_reflns_theta_min 3.02
_exptl_absorpt_coefficient_mu 0.318
_exptl_absorpt_correction_T_max 0.9843
_exptl_absorpt_correction_T_min 0.8699
_exptl_absorpt_correction_type multi-scan
_exptl_absorpt_process_details sadabs
_exptl_crystal_colour 'pale yellow'
_exptl_crystal_density_diffrn 1.522
_exptl_crystal_density_method 'not measured'
_exptl_crystal_description block
_exptl_crystal_F_000 544
_exptl_crystal_size_max 0.45
_exptl_crystal_size_mid 0.09
_exptl_crystal_size_min 0.05
_refine_diff_density_max 0.587
_refine_diff_density_min -0.370
_refine_diff_density_rms 0.130
_refine_ls_extinction_method none
_refine_ls_goodness_of_fit_ref 1.084
_refine_ls_hydrogen_treatment constr
_refine_ls_matrix_type full
_refine_ls_number_parameters 172
_refine_ls_number_reflns 2018
_refine_ls_number_restraints 0
_refine_ls_restrained_S_all 1.084
_refine_ls_R_factor_all 0.1814
_refine_ls_R_factor_gt 0.1056
_refine_ls_shift/su_max 0.000
_refine_ls_shift/su_mean 0.000
_refine_ls_structure_factor_coef Fsqd
_refine_ls_weighting_details 'calc w=1/[\s^2^(Fo^2^)+(0.0996P)^2^+0.0000P] where P=(Fo^2^+2Fc^2^)/3'
_refine_ls_weighting_scheme calc
_refine_ls_wR_factor_gt 0.2202
_refine_ls_wR_factor_ref 0.2515
_reflns_number_gt 956
_reflns_number_total 2018
_reflns_threshold_expression >2sigma(I)
_cod_data_source_file c1gc15183e.txt
_cod_data_source_block 101104a
_cod_depositor_comments
;
The following automatic conversions were performed:

'_symmetry_cell_setting' value 'Monoclinic' changed to 'monoclinic'
according to /home/saulius/struct/CIF-dictionaries/cif_core.dic
dictionary named 'cif_core.dic' version 2.4.1 from 2010-06-29.

Automatic conversion script
Id: cif_fix_values 1715 2011-07-08 13:25:40Z adriana 
;
_cod_original_sg_symbol_H-M P2(1)/n
_cod_database_code 7206446

loop_
_symmetry_equiv_pos_as_xyz
'x, y, z'
'-x, y+1/2, -z+1/2'
'-x, -y, -z'
'x, -y-1/2, z-1/2'

loop_
_atom_site_label
_atom_site_type_symbol
_atom_site_fract_x
_atom_site_fract_y
_atom_site_fract_z
_atom_site_U_iso_or_equiv
_atom_site_adp_type
_atom_site_occupancy
_atom_site_symmetry_multiplicity
_atom_site_calc_flag
_atom_site_refinement_flags
Cl1 Cl 0.89070(15) 0.7072(6) 0.20050(9) 0.0716(8) Uani 1 1 d .
N1 N 0.4274(5) 0.2241(16) 0.0513(2) 0.0528(15) Uani 1 1 d .
N2 N 0.4881(4) 0.5640(15) 0.1636(2) 0.0444(14) Uani 1 1 d .
O1 O 0.1795(4) 0.0630(15) -0.0049(2) 0.0697(16) Uani 1 1 d .
C1 C 0.2335(6) 0.2116(18) 0.0431(3) 0.0478(17) Uani 1 1 d .
C2 C 0.3589(5) 0.2870(17) 0.0722(3) 0.0409(16) Uani 1 1 d .
C3 C 0.3865(5) 0.4612(17) 0.1274(3) 0.0442(17) Uani 1 1 d .
C4 C 0.2837(5) 0.4923(18) 0.1334(3) 0.0463(18) Uani 1 1 d .
C5 C 0.1936(6) 0.3473(18) 0.0838(3) 0.0497(18) Uani 1 1 d .
C6 C 0.0860(6) 0.347(2) 0.0792(3) 0.060(2) Uani 1 1 d .
H6 H 0.0248 0.2544 0.0462 0.072 Uiso 1 1 calc R
C7 C 0.0744(7) 0.493(3) 0.1262(4) 0.074(3) Uani 1 1 d .
H7 H 0.0037 0.4951 0.1243 0.089 Uiso 1 1 calc R
C8 C 0.1615(7) 0.629(2) 0.1741(4) 0.074(2) Uani 1 1 d .
H8 H 0.1504 0.7271 0.2043 0.089 Uiso 1 1 calc R
C9 C 0.2684(6) 0.6242(19) 0.1787(3) 0.054(2) Uani 1 1 d .
H9 H 0.3293 0.7106 0.2126 0.065 Uiso 1 1 calc R
C10 C 0.5333(6) 0.3350(18) 0.0872(3) 0.0461(17) Uani 1 1 d .
C11 C 0.5643(6) 0.5042(19) 0.1425(3) 0.0543(19) Uani 1 1 d .
C12 C 0.6773(6) 0.6157(18) 0.1784(3) 0.0516(19) Uani 1 1 d .
H12 H 0.6984 0.7255 0.2146 0.062 Uiso 1 1 calc R
C13 C 0.7533(6) 0.5587(18) 0.1588(3) 0.0524(18) Uani 1 1 d .
C14 C 0.7258(6) 0.3953(19) 0.1037(3) 0.055(2) Uani 1 1 d .
H14 H 0.7794 0.3639 0.0909 0.065 Uiso 1 1 calc R
C15 C 0.6164(5) 0.2847(19) 0.0700(3) 0.0498(18) Uani 1 1 d .
H15 H 0.5973 0.1718 0.0343 0.060 Uiso 1 1 calc R

loop_
_atom_site_aniso_label
_atom_site_aniso_U_11
_atom_site_aniso_U_22
_atom_site_aniso_U_33
_atom_site_aniso_U_23
_atom_site_aniso_U_13
_atom_site_aniso_U_12
Cl1 0.0474(11) 0.0766(16) 0.0770(14) -0.0074(12) 0.0177(10) -0.0041(11)
N1 0.057(4) 0.049(4) 0.048(3) 0.000(3) 0.021(3) 0.000(3)
N2 0.051(3) 0.037(3) 0.043(3) -0.003(3) 0.020(3) -0.004(3)
O1 0.063(3) 0.087(4) 0.054(3) -0.025(3) 0.022(3) -0.023(3)
C1 0.056(4) 0.035(4) 0.048(4) 0.004(4) 0.021(4) -0.005(4)
C2 0.046(4) 0.035(4) 0.034(3) -0.001(3) 0.012(3) 0.000(3)
C3 0.044(4) 0.032(4) 0.053(4) 0.012(3) 0.019(3) 0.002(3)
C4 0.058(4) 0.043(4) 0.039(4) 0.002(3) 0.024(3) 0.007(4)
C5 0.057(4) 0.047(5) 0.037(4) -0.005(3) 0.015(3) -0.007(4)
C6 0.046(4) 0.065(6) 0.058(5) 0.005(4) 0.016(4) -0.007(4)
C7 0.070(6) 0.094(7) 0.072(6) 0.016(5) 0.046(5) 0.009(5)
C8 0.085(6) 0.064(6) 0.061(5) 0.016(5) 0.024(5) 0.003(5)
C9 0.056(5) 0.047(5) 0.051(4) 0.004(3) 0.017(4) -0.001(4)
C10 0.062(5) 0.043(4) 0.035(4) 0.006(3) 0.024(3) 0.002(4)
C11 0.062(5) 0.041(5) 0.048(4) 0.005(3) 0.015(4) 0.001(4)
C12 0.054(4) 0.045(5) 0.044(4) 0.007(3) 0.014(4) -0.003(4)
C13 0.050(4) 0.042(4) 0.055(4) 0.003(4) 0.017(4) 0.002(4)
C14 0.051(4) 0.051(5) 0.056(5) -0.002(4) 0.020(4) -0.002(4)
C15 0.048(4) 0.054(5) 0.037(4) -0.008(4) 0.012(3) 0.005(4)

loop_
_atom_type_symbol
_atom_type_description
_atom_type_scat_dispersion_real
_atom_type_scat_dispersion_imag
_atom_type_scat_source
C C 0.0033 0.0016 'International Tables Vol C Tables 4.2.6.8 and 6.1.1.4'
H H 0.0000 0.0000 'International Tables Vol C Tables 4.2.6.8 and 6.1.1.4'
N N 0.0061 0.0033 'International Tables Vol C Tables 4.2.6.8 and 6.1.1.4'
O O 0.0106 0.0060 'International Tables Vol C Tables 4.2.6.8 and 6.1.1.4'
Cl Cl 0.1484 0.1585 'International Tables Vol C Tables 4.2.6.8 and 6.1.1.4'

loop_
_geom_angle_atom_site_label_1
_geom_angle_atom_site_label_2
_geom_angle_atom_site_label_3
_geom_angle
C2 N1 C10 113.2(6)
C3 N2 C11 113.5(6)
O1 C1 C5 128.6(6)
O1 C1 C2 125.2(6)
C5 C1 C2 106.2(6)
N1 C2 C3 125.8(6)
N1 C2 C1 127.6(6)
C3 C2 C1 106.5(6)
N2 C3 C2 122.5(6)
N2 C3 C4 129.1(6)
C2 C3 C4 108.4(6)
C9 C4 C5 120.3(6)
C9 C4 C3 130.1(6)
C5 C4 C3 109.6(6)
C4 C5 C6 120.2(6)
C4 C5 C1 109.3(6)
C6 C5 C1 130.4(6)
C7 C6 C5 117.2(7)
C7 C6 H6 121.4
C5 C6 H6 121.4
C8 C7 C6 122.3(8)
C8 C7 H7 118.8
C6 C7 H7 118.8
C7 C8 C9 120.1(8)
C7 C8 H8 119.9
C9 C8 H8 119.9
C4 C9 C8 119.7(7)
C4 C9 H9 120.1
C8 C9 H9 120.1
N1 C10 C15 119.4(6)
N1 C10 C11 122.7(6)
C15 C10 C11 117.9(7)
N2 C11 C10 122.2(6)
N2 C11 C12 117.7(6)
C10 C11 C12 120.1(7)
C13 C12 C11 118.8(7)
C13 C12 H12 120.6
C11 C12 H12 120.6
C12 C13 C14 123.1(7)
C12 C13 Cl1 119.6(6)
C14 C13 Cl1 117.3(6)
C15 C14 C13 117.4(6)
C15 C14 H14 121.3
C13 C14 H14 121.3
C14 C15 C10 122.9(6)
C14 C15 H15 118.6
C10 C15 H15 118.6

loop_
_geom_bond_atom_site_label_1
_geom_bond_atom_site_label_2
_geom_bond_distance
Cl1 C13 1.742(7)
N1 C2 1.286(8)
N1 C10 1.353(8)
N2 C3 1.302(7)
N2 C11 1.383(8)
O1 C1 1.231(8)
C1 C5 1.471(9)
C1 C2 1.521(9)
C2 C3 1.441(9)
C3 C4 1.469(9)
C4 C9 1.361(9)
C4 C5 1.395(9)
C5 C6 1.398(9)
C6 C7 1.396(11)
C6 H6 0.9300
C7 C8 1.341(11)
C7 H7 0.9300
C8 C9 1.389(10)
C8 H8 0.9300
C9 H9 0.9300
C10 C15 1.394(8)
C10 C11 1.425(9)
C11 C12 1.426(9)
C12 C13 1.351(9)
C12 H12 0.9300
C13 C14 1.418(9)
C14 C15 1.380(8)
C14 H14 0.9300
C15 H15 0.9300

loop_
_geom_torsion_atom_site_label_1
_geom_torsion_atom_site_label_2
_geom_torsion_atom_site_label_3
_geom_torsion_atom_site_label_4
_geom_torsion
C10 N1 C2 C3 0.9(10)
C10 N1 C2 C1 177.6(6)
O1 C1 C2 N1 3.1(12)
C5 C1 C2 N1 -177.4(7)
O1 C1 C2 C3 -179.7(7)
C5 C1 C2 C3 -0.2(7)
C11 N2 C3 C2 2.8(9)
C11 N2 C3 C4 -177.6(7)
N1 C2 C3 N2 -2.6(11)
C1 C2 C3 N2 -179.8(6)
N1 C2 C3 C4 177.8(7)
C1 C2 C3 C4 0.5(7)
N2 C3 C4 C9 -2.5(12)
C2 C3 C4 C9 177.2(7)
N2 C3 C4 C5 179.7(7)
C2 C3 C4 C5 -0.6(8)
C9 C4 C5 C6 2.3(11)
C3 C4 C5 C6 -179.7(6)
C9 C4 C5 C1 -177.6(6)
C3 C4 C5 C1 0.4(8)
O1 C1 C5 C4 179.3(7)
C2 C1 C5 C4 -0.1(8)
O1 C1 C5 C6 -0.5(13)
C2 C1 C5 C6 -179.9(7)
C4 C5 C6 C7 -0.8(11)
C1 C5 C6 C7 179.0(7)
C5 C6 C7 C8 0.2(12)
C6 C7 C8 C9 -1.0(13)
C5 C4 C9 C8 -3.1(11)
C3 C4 C9 C8 179.4(7)
C7 C8 C9 C4 2.5(12)
C2 N1 C10 C15 -179.8(6)
C2 N1 C10 C11 0.0(10)
C3 N2 C11 C10 -2.0(9)
C3 N2 C11 C12 178.5(6)
N1 C10 C11 N2 0.6(10)
C15 C10 C11 N2 -179.6(6)
N1 C10 C11 C12 -179.9(6)
C15 C10 C11 C12 -0.1(10)
N2 C11 C12 C13 179.7(6)
C10 C11 C12 C13 0.2(10)
C11 C12 C13 C14 0.6(11)
C11 C12 C13 Cl1 177.6(5)
C12 C13 C14 C15 -1.5(11)
Cl1 C13 C14 C15 -178.6(5)
C13 C14 C15 C10 1.6(11)
N1 C10 C15 C14 178.9(6)
C11 C10 C15 C14 -0.8(11)
